data_7055640
loop_
_publ_author_name
'Trzybi\'nski, Damian'
'Zadykowicz, Beata'
'Wera, Micha\/l'
'Serdiuk, Illia E.'
'Sieradzan, Andrzej'
'Sikorski, Artur'
'Storoniak, Piotr'
'Krzymi\'nski, Karol'

_publ_section_title
;
 Structure, formation, thermodynamics and interactions in
 9-carboxy-10-methylacridinium-based molecular systems
;
_journal_issue 9
_journal_name_full 'New J. Chem.'
_journal_page_first 7359
_journal_paper_doi 10.1039/C6NJ00725B
_journal_volume 40
_journal_year 2016
_chemical_formula_moiety 'C30 H23 N2 O4, C F3 O3 S'
_chemical_formula_sum 'C31 H23 F3 N2 O7 S'
_chemical_formula_weight 624.58
_chemical_name_systematic 'Hydrogen bis(9-carboxy-10-methylacridinium) trifluoromethanesulfonate'
_space_group_IT_number 2
_symmetry_cell_setting triclinic
_symmetry_space_group_name_Hall '-P 1'
_symmetry_space_group_name_H-M 'P -1'
_atom_sites_solution_hydrogens geom
_atom_sites_solution_primary direct
_atom_sites_solution_secondary difmap
_audit_creation_method SHELXL-97
_audit_update_record
;
2014-01-14 deposited with the CCDC.
2016-06-16 downloaded from the CCDC.
;
_cell_angle_alpha 72.396(9)
_cell_angle_beta 77.357(8)
_cell_angle_gamma 78.795(9)
_cell_formula_units_Z 1
_cell_length_a 8.2989(9)
_cell_length_b 9.0995(10)
_cell_length_c 9.8014(9)
_cell_measurement_reflns_used 1645
_cell_measurement_temperature 295(2)
_cell_measurement_theta_max 29.1048
_cell_measurement_theta_min 3.6367
_cell_volume 681.83(13)
_computing_cell_refinement 'CrysAlis RED,Version 1.171.32.15 (Oxford Diffraction Ltd., 2008)'
_computing_data_collection 'CrysAlis CCD,Version 1.171.32.15 (Oxford Diffraction Ltd., 2008)'
_computing_data_reduction 'CrysAlis RED,Version 1.171.32.15 (Oxford Diffraction Ltd., 2008)'
_computing_molecular_graphics 'ORTEP-3 (Farrugia, 1997)'
_computing_publication_material 'SHELXL-97 and PLATON (Spek, 2009)'
_computing_structure_refinement 'SHELXL-97 (Sheldrick, 2008)'
_computing_structure_solution 'SHELXS-97 (Sheldrick, 2008)'
_diffrn_ambient_temperature 295(2)
_diffrn_detector_area_resol_mean 10.4002
_diffrn_measured_fraction_theta_full 0.997
_diffrn_measured_fraction_theta_max 0.997
_diffrn_measurement_device_type 'Oxford Diffraction Ruby CCD'
_diffrn_measurement_method \w
_diffrn_radiation_monochromator graphite
_diffrn_radiation_source 'fine-focus sealed tube'
_diffrn_radiation_type MoK\a
_diffrn_radiation_wavelength 0.71073
_diffrn_reflns_av_R_equivalents 0.0311
_diffrn_reflns_av_sigmaI/netI 0.0521
_diffrn_reflns_limit_h_max 7
_diffrn_reflns_limit_h_min -9
_diffrn_reflns_limit_k_max 10
_diffrn_reflns_limit_k_min -10
_diffrn_reflns_limit_l_max 10
_diffrn_reflns_limit_l_min -11
_diffrn_reflns_number 4515
_diffrn_reflns_theta_full 25.05
_diffrn_reflns_theta_max 25.05
_diffrn_reflns_theta_min 3.64
_exptl_absorpt_coefficient_mu 0.194
_exptl_absorpt_correction_T_max 1.00000
_exptl_absorpt_correction_T_min 0.96798
_exptl_absorpt_correction_type multi-scan
_exptl_absorpt_process_details
;
CrysAlisPro, Agilent Technologies,
Version 1.171.36.24 (release 03-12-2012 CrysAlis171 .NET)
(compiled Dec  3 2012,18:21:49)
Empirical absorption correction using spherical harmonics,
implemented in SCALE3 ABSPACK scaling algorithm.
;
_exptl_crystal_colour light-orange
_exptl_crystal_density_diffrn 1.521
_exptl_crystal_density_method 'not measured'
_exptl_crystal_description needle
_exptl_crystal_F_000 322
_exptl_crystal_size_max 0.50
_exptl_crystal_size_mid 0.15
_exptl_crystal_size_min 0.05
_refine_diff_density_max 0.181
_refine_diff_density_min -0.128
_refine_diff_density_rms 0.037
_refine_ls_extinction_coef 0.016(3)
_refine_ls_extinction_expression Fc^*^=kFc[1+0.001xFc^2^\l^3^/sin(2\q)]^-1/4^
_refine_ls_extinction_method SHELXL
_refine_ls_goodness_of_fit_ref 0.996
_refine_ls_hydrogen_treatment mixed
_refine_ls_matrix_type full
_refine_ls_number_parameters 238
_refine_ls_number_reflns 2408
_refine_ls_number_restraints 0
_refine_ls_restrained_S_all 0.996
_refine_ls_R_factor_all 0.0827
_refine_ls_R_factor_gt 0.0436
_refine_ls_shift/su_max 0.000
_refine_ls_shift/su_mean 0.000
_refine_ls_structure_factor_coef Fsqd
_refine_ls_weighting_details 'calc w=1/[\s^2^(Fo^2^)+(0.0473P)^2^+0.0000P] where P=(Fo^2^+2Fc^2^)/3'
_refine_ls_weighting_scheme calc
_refine_ls_wR_factor_gt 0.0909
_refine_ls_wR_factor_ref 0.1072
_reflns_number_gt 1562
_reflns_number_total 2408
_reflns_threshold_expression >2sigma(I)
_cod_data_source_file c6nj00725b2.cif
_cod_data_source_block Global
_cod_depositor_comments
;
The following automatic conversions were performed:

'_symmetry_cell_setting' value 'Triclinic' changed to 'triclinic'
according to
/usr/data/users/saulius/crontab/automatic-downloads/rss-feeds/RSC/lib/dictionaries/cif_core.dic
dictionary named 'cif_core.dic' version 2.4.2 from 2011-04-26.

Automatic conversion script
Id: cif_fix_values 4268 2015-11-12 08:31:59Z antanas 

 Adding full bibliography for 7055639--7055641.cif.
;
_cod_original_cell_volume 681.82(12)
_cod_database_code 7055640

loop_
_symmetry_equiv_pos_as_xyz
'x, y, z'
'-x, -y, -z'

loop_
_atom_site_label
_atom_site_type_symbol
_atom_site_fract_x
_atom_site_fract_y
_atom_site_fract_z
_atom_site_U_iso_or_equiv
_atom_site_adp_type
_atom_site_occupancy
_atom_site_symmetry_multiplicity
_atom_site_calc_flag
_atom_site_refinement_flags
C1 C 0.8691(3) 0.6287(2) 0.3480(2) 0.0480(6) Uani 1 1 d .
H1 H 0.8710 0.7356 0.3228 0.058 Uiso 1 1 calc R
C2 C 0.7589(3) 0.5631(3) 0.4633(2) 0.0570(7) Uani 1 1 d .
H2 H 0.6857 0.6243 0.5173 0.068 Uiso 1 1 calc R
C3 C 0.7555(3) 0.4019(3) 0.5014(2) 0.0560(6) Uani 1 1 d .
H3 H 0.6779 0.3578 0.5799 0.067 Uiso 1 1 calc R
C4 C 0.8618(3) 0.3094(2) 0.4269(2) 0.0475(6) Uani 1 1 d .
H4 H 0.8577 0.2028 0.4554 0.057 Uiso 1 1 calc R
C5 C 1.3043(3) 0.2521(3) 0.0216(2) 0.0483(6) Uani 1 1 d .
H5 H 1.3071 0.1446 0.0515 0.058 Uiso 1 1 calc R
C6 C 1.4031(3) 0.3188(3) -0.1012(3) 0.0576(7) Uani 1 1 d .
H6 H 1.4720 0.2562 -0.1560 0.069 Uiso 1 1 calc R
C7 C 1.4050(3) 0.4806(3) -0.1491(2) 0.0559(6) Uani 1 1 d .
H7 H 1.4748 0.5235 -0.2343 0.067 Uiso 1 1 calc R
C8 C 1.3060(3) 0.5735(3) -0.0716(2) 0.0466(6) Uani 1 1 d .
H8 H 1.3081 0.6805 -0.1037 0.056 Uiso 1 1 calc R
C9 C 1.0948(2) 0.6027(2) 0.1422(2) 0.0358(5) Uani 1 1 d .
N10 N 1.0894(2) 0.28259(16) 0.22861(17) 0.0375(4) Uani 1 1 d .
C11 C 0.9825(3) 0.5370(2) 0.2644(2) 0.0359(5) Uani 1 1 d .
C12 C 0.9796(3) 0.3737(2) 0.3056(2) 0.0364(5) Uani 1 1 d .
C13 C 1.1977(2) 0.5096(2) 0.0594(2) 0.0362(5) Uani 1 1 d .
C14 C 1.1966(2) 0.3451(2) 0.1053(2) 0.0361(5) Uani 1 1 d .
C15 C 1.1060(3) 0.7753(2) 0.1034(2) 0.0419(5) Uani 1 1 d .
O16 O 1.0060(2) 0.85956(16) 0.02089(19) 0.0737(6) Uani 1 1 d .
H16 H 1.0000 1.0000 0.0000 0.137(16) Uiso 1 2 d S
O17 O 1.2042(2) 0.81711(15) 0.15349(17) 0.0609(5) Uani 1 1 d .
C18 C 1.0933(3) 0.1112(2) 0.2838(3) 0.0566(7) Uani 1 1 d .
H18A H 1.1907 0.0609 0.2338 0.085 Uiso 1 1 calc R
H18B H 0.9953 0.0825 0.2673 0.085 Uiso 1 1 calc R
H18C H 1.0963 0.0794 0.3861 0.085 Uiso 1 1 calc R
S19 S 0.5372(3) 1.0141(3) 0.4097(2) 0.0443(6) Uani 0.50 1 d P
O20 O 0.4749(14) 1.1624(19) 0.321(2) 0.080(4) Uani 0.50 1 d P
O21 O 0.719(3) 0.984(2) 0.394(3) 0.082(4) Uani 0.50 1 d P
O22 O 0.463(3) 0.900(3) 0.376(3) 0.077(5) Uani 0.50 1 d P
C23 C 0.459(3) 0.977(2) 0.598(2) 0.151(8) Uani 0.50 1 d P
F24 F 0.5243(17) 0.8299(16) 0.649(2) 0.110(5) Uani 0.50 1 d P
F25 F 0.301(2) 0.997(2) 0.630(2) 0.117(6) Uani 0.50 1 d P
F26 F 0.509(3) 1.080(2) 0.655(3) 0.088(5) Uani 0.50 1 d P

loop_
_atom_site_aniso_label
_atom_site_aniso_U_11
_atom_site_aniso_U_22
_atom_site_aniso_U_33
_atom_site_aniso_U_23
_atom_site_aniso_U_13
_atom_site_aniso_U_12
C1 0.0549(15) 0.0371(11) 0.0508(14) -0.0127(10) -0.0071(12) -0.0044(11)
C2 0.0590(16) 0.0559(14) 0.0526(14) -0.0214(12) 0.0037(12) -0.0040(13)
C3 0.0579(16) 0.0600(15) 0.0436(13) -0.0098(11) 0.0052(11) -0.0154(13)
C4 0.0546(15) 0.0381(12) 0.0443(13) -0.0019(10) -0.0047(11) -0.0123(11)
C5 0.0458(14) 0.0456(12) 0.0539(14) -0.0189(10) -0.0074(11) -0.0003(11)
C6 0.0481(15) 0.0704(17) 0.0586(16) -0.0302(13) -0.0054(12) -0.0023(13)
C7 0.0460(15) 0.0790(18) 0.0417(13) -0.0173(12) 0.0017(11) -0.0150(13)
C8 0.0475(14) 0.0502(13) 0.0400(12) -0.0048(10) -0.0078(11) -0.0130(11)
C9 0.0389(12) 0.0304(10) 0.0374(11) -0.0029(9) -0.0137(10) -0.0056(9)
N10 0.0445(11) 0.0272(8) 0.0392(10) -0.0061(7) -0.0094(8) -0.0037(8)
C11 0.0419(13) 0.0302(10) 0.0352(11) -0.0071(9) -0.0088(9) -0.0044(9)
C12 0.0436(13) 0.0318(10) 0.0335(11) -0.0052(9) -0.0107(10) -0.0059(9)
C13 0.0361(13) 0.0371(11) 0.0357(12) -0.0061(9) -0.0103(10) -0.0071(9)
C14 0.0342(12) 0.0375(11) 0.0377(11) -0.0096(9) -0.0106(9) -0.0035(9)
C15 0.0449(14) 0.0339(11) 0.0449(13) -0.0063(10) -0.0073(11) -0.0083(10)
O16 0.0945(15) 0.0304(8) 0.1003(13) 0.0115(8) -0.0608(12) -0.0156(8)
O17 0.0675(12) 0.0388(9) 0.0860(12) -0.0169(8) -0.0317(10) -0.0090(8)
C18 0.0721(18) 0.0265(11) 0.0652(15) -0.0067(10) -0.0066(13) -0.0075(11)
S19 0.0440(13) 0.0335(11) 0.0535(13) -0.0094(11) -0.0020(11) -0.0122(10)
O20 0.073(6) 0.069(8) 0.076(6) 0.013(5) -0.013(3) -0.011(4)
O21 0.053(7) 0.077(5) 0.127(7) -0.060(6) 0.018(5) -0.021(5)
O22 0.068(6) 0.062(4) 0.118(15) -0.040(6) -0.022(8) -0.015(5)
C23 0.163(18) 0.125(14) 0.19(2) -0.111(15) -0.003(16) -0.006(13)
F24 0.180(9) 0.046(5) 0.093(8) -0.009(4) -0.030(4) -0.002(4)
F25 0.054(6) 0.125(8) 0.154(9) -0.042(5) 0.025(6) -0.014(4)
F26 0.101(9) 0.096(8) 0.087(6) -0.051(6) -0.008(5) -0.026(5)

loop_
_atom_type_symbol
_atom_type_description
_atom_type_scat_dispersion_real
_atom_type_scat_dispersion_imag
_atom_type_scat_source
C C 0.0033 0.0016 'International Tables Vol C Tables 4.2.6.8 and 6.1.1.4'
H H 0.0000 0.0000 'International Tables Vol C Tables 4.2.6.8 and 6.1.1.4'
F F 0.0171 0.0103 'International Tables Vol C Tables 4.2.6.8 and 6.1.1.4'
N N 0.0061 0.0033 'International Tables Vol C Tables 4.2.6.8 and 6.1.1.4'
O O 0.0106 0.0060 'International Tables Vol C Tables 4.2.6.8 and 6.1.1.4'
S S 0.1246 0.1234 'International Tables Vol C Tables 4.2.6.8 and 6.1.1.4'

loop_
_geom_angle_atom_site_label_1
_geom_angle_atom_site_label_2
_geom_angle_atom_site_label_3
_geom_angle
_geom_angle_site_symmetry_1
_geom_angle_site_symmetry_3
C2 C1 C11 121.01(19) . .
C2 C1 H1 119.5 . .
C11 C1 H1 119.5 . .
C1 C2 C3 119.6(2) . .
C1 C2 H2 120.2 . .
C3 C2 H2 120.2 . .
C4 C3 C2 121.7(2) . .
C4 C3 H3 119.1 . .
C2 C3 H3 119.1 . .
C3 C4 C12 120.34(19) . .
C3 C4 H4 119.8 . .
C12 C4 H4 119.8 . .
C6 C5 C14 120.1(2) . .
C6 C5 H5 119.9 . .
C14 C5 H5 119.9 . .
C5 C6 C7 121.8(2) . .
C5 C6 H6 119.1 . .
C7 C6 H6 119.1 . .
C8 C7 C6 120.1(2) . .
C8 C7 H7 120.0 . .
C6 C7 H7 120.0 . .
C7 C8 C13 120.7(2) . .
C7 C8 H8 119.7 . .
C13 C8 H8 119.7 . .
C13 C9 C11 120.17(17) . .
C13 C9 C15 120.54(17) . .
C11 C9 C15 119.27(17) . .
C12 N10 C14 121.93(15) . .
C12 N10 C18 118.08(16) . .
C14 N10 C18 119.98(16) . .
C9 C11 C12 119.11(17) . .
C9 C11 C1 122.11(17) . .
C12 C11 C1 118.78(18) . .
N10 C12 C4 121.57(17) . .
N10 C12 C11 119.91(17) . .
C4 C12 C11 118.52(18) . .
C9 C13 C14 119.71(17) . .
C9 C13 C8 121.93(18) . .
C14 C13 C8 118.36(18) . .
N10 C14 C5 122.10(17) . .
N10 C14 C13 118.96(16) . .
C5 C14 C13 118.94(18) . .
O17 C15 O16 127.70(19) . .
O17 C15 C9 118.46(18) . .
O16 C15 C9 113.84(19) . .
C15 O16 H16 115.18(15) . .
N10 C18 H18A 109.5 . .
N10 C18 H18B 109.5 . .
H18A C18 H18B 109.5 . .
N10 C18 H18C 109.5 . .
H18A C18 H18C 109.5 . .
H18B C18 H18C 109.5 . .
C23 S19 F25 67(10) 2_676 2_676
C23 S19 F26 105(10) 2_676 2_676
F25 S19 F26 104.1(11) 2_676 2_676
C23 S19 F24 42(10) 2_676 2_676
F25 S19 F24 105.8(11) 2_676 2_676
F26 S19 F24 110.9(12) 2_676 2_676
C23 S19 O20 38(10) 2_676 .
F25 S19 O20 104.6(11) 2_676 .
F26 S19 O20 99.0(13) 2_676 .
F24 S19 O20 13.1(16) 2_676 .
C23 S19 O22 118(10) 2_676 .
F25 S19 O22 113.5(11) 2_676 .
F26 S19 O22 14(2) 2_676 .
F24 S19 O22 115.9(12) 2_676 .
O20 S19 O22 105.7(12) . .
C23 S19 O21 77(10) 2_676 .
F25 S19 O21 11(2) 2_676 .
F26 S19 O21 107.1(11) 2_676 .
F24 S19 O21 113.8(9) 2_676 .
O20 S19 O21 114.2(10) . .
O22 S19 O21 114.2(10) . .
C23 S19 S19 135(10) 2_676 2_676
F25 S19 S19 116.8(11) 2_676 2_676
F26 S19 S19 116.2(10) 2_676 2_676
F24 S19 S19 102.7(7) 2_676 2_676
O20 S19 S19 114.0(8) . 2_676
O22 S19 S19 102.0(11) . 2_676
O21 S19 S19 106.3(10) . 2_676
C23 S19 C23 137(10) 2_676 .
F25 S19 C23 117.1(12) 2_676 .
F26 S19 C23 114.1(11) 2_676 .
F24 S19 C23 104.6(10) 2_676 .
O20 S19 C23 115.8(9) . .
O22 S19 C23 99.9(13) . .
O21 S19 C23 106.4(13) . .
S19 S19 C23 2.3(7) 2_676 .
F24 O20 C23 78(5) 2_676 2_676
F24 O20 S19 77(5) 2_676 .
C23 O20 S19 2.6(9) 2_676 .
F25 O21 C23 51(6) 2_676 2_676
F25 O21 S19 55(6) 2_676 .
C23 O21 S19 3.9(8) 2_676 .
F26 O22 S19 68(8) 2_676 .
F26 O22 C23 65(8) 2_676 2_676
S19 O22 C23 3.4(8) . 2_676
S19 C23 F25 109(10) 2_676 .
S19 C23 F24 135(10) 2_676 .
F25 C23 F24 112.5(18) . .
S19 C23 O20 140(10) 2_676 2_676
F25 C23 O20 111.3(18) . 2_676
F24 C23 O20 13.9(17) . 2_676
S19 C23 F26 71(10) 2_676 .
F25 C23 F26 104.4(17) . .
F24 C23 F26 114(2) . .
O20 C23 F26 101(2) 2_676 .
S19 C23 O21 99(10) 2_676 2_676
F25 C23 O21 11(2) . 2_676
F24 C23 O21 119.8(17) . 2_676
O20 C23 O21 120.6(17) 2_676 2_676
F26 C23 O21 106.6(16) . 2_676
S19 C23 O22 59(10) 2_676 2_676
F25 C23 O22 112.5(16) . 2_676
F24 C23 O22 117(2) . 2_676
O20 C23 O22 107(2) 2_676 2_676
F26 C23 O22 14(2) . 2_676
O21 C23 O22 112.4(15) 2_676 2_676
S19 C23 S19 43(10) 2_676 .
F25 C23 S19 114.2(17) . .
F24 C23 S19 102.2(13) . .
O20 C23 S19 114.0(13) 2_676 .
F26 C23 S19 110.3(14) . .
O21 C23 S19 103.6(17) 2_676 .
O22 C23 S19 96.8(15) 2_676 .
S19 C23 C23 41(10) 2_676 2_676
F25 C23 C23 114(2) . 2_676
F24 C23 C23 104.0(18) . 2_676
O20 C23 C23 115.5(18) 2_676 2_676
F26 C23 C23 108.4(18) . 2_676
O21 C23 C23 104(2) 2_676 2_676
O22 C23 C23 94.9(19) 2_676 2_676
S19 C23 C23 2.1(6) . 2_676
O20 F24 C23 88(5) 2_676 .
O20 F24 S19 90(5) 2_676 2_676
C23 F24 S19 2.9(9) . 2_676
O21 F25 C23 118(7) 2_676 .
O21 F25 S19 114(7) 2_676 2_676
C23 F25 S19 4.2(10) . 2_676
O22 F26 S19 98(8) 2_676 2_676
O22 F26 C23 102(9) 2_676 .
S19 F26 C23 4.0(9) 2_676 .

loop_
_geom_bond_atom_site_label_1
_geom_bond_atom_site_label_2
_geom_bond_distance
_geom_bond_site_symmetry_2
C1 C2 1.350(3) .
C1 C11 1.423(3) .
C1 H1 0.9300 .
C2 C3 1.404(3) .
C2 H2 0.9300 .
C3 C4 1.350(3) .
C3 H3 0.9300 .
C4 C12 1.416(3) .
C4 H4 0.9300 .
C5 C6 1.345(3) .
C5 C14 1.412(3) .
C5 H5 0.9300 .
C6 C7 1.405(3) .
C6 H6 0.9300 .
C7 C8 1.346(3) .
C7 H7 0.9300 .
C8 C13 1.428(3) .
C8 H8 0.9300 .
C9 C13 1.393(3) .
C9 C11 1.398(3) .
C9 C15 1.517(3) .
N10 C12 1.368(2) .
N10 C14 1.373(2) .
N10 C18 1.485(2) .
C11 C12 1.420(2) .
C13 C14 1.428(2) .
C15 O17 1.208(2) .
C15 O16 1.265(2) .
O16 H16 1.224(14) .
C18 H18A 0.9600 .
C18 H18B 0.9600 .
C18 H18C 0.9600 .
S19 C23 0.10(2) 2_676
S19 F25 1.304(19) 2_676
S19 F26 1.36(2) 2_676
S19 F24 1.399(14) 2_676
S19 O20 1.435(17) .
S19 O22 1.45(3) .
S19 O21 1.46(2) .
S19 S19 1.700(5) 2_676
S19 C23 1.772(16) .
O20 F24 0.33(4) 2_676
O20 C23 1.36(3) 2_676
O21 F25 0.31(6) 2_676
O21 C23 1.44(3) 2_676
O22 F26 0.36(5) 2_676
O22 C23 1.50(3) 2_676
C23 S19 0.10(2) 2_676
C23 F25 1.27(3) .
C23 F24 1.33(2) .
C23 O20 1.36(3) 2_676
C23 F26 1.39(3) .
C23 O21 1.44(3) 2_676
C23 O22 1.50(3) 2_676
C23 C23 1.85(4) 2_676
F24 O20 0.33(4) 2_676
F24 S19 1.399(14) 2_676
F25 O21 0.31(6) 2_676
F25 S19 1.304(19) 2_676
F26 O22 0.36(5) 2_676
F26 S19 1.36(2) 2_676

loop_
_geom_torsion_atom_site_label_1
_geom_torsion_atom_site_label_2
_geom_torsion_atom_site_label_3
_geom_torsion_atom_site_label_4
_geom_torsion
_geom_torsion_site_symmetry_1
_geom_torsion_site_symmetry_4
C11 C1 C2 C3 -0.2(3) . .
C1 C2 C3 C4 1.1(4) . .
C2 C3 C4 C12 -0.9(3) . .
C14 C5 C6 C7 1.1(3) . .
C5 C6 C7 C8 -0.2(3) . .
C6 C7 C8 C13 -0.2(3) . .
C13 C9 C11 C12 2.4(3) . .
C15 C9 C11 C12 -176.12(18) . .
C13 C9 C11 C1 -176.8(2) . .
C15 C9 C11 C1 4.7(3) . .
C2 C1 C11 C9 178.29(19) . .
C2 C1 C11 C12 -0.9(3) . .
C14 N10 C12 C4 175.62(17) . .
C18 N10 C12 C4 -5.8(3) . .
C14 N10 C12 C11 -4.4(3) . .
C18 N10 C12 C11 174.19(18) . .
C3 C4 C12 N10 179.7(2) . .
C3 C4 C12 C11 -0.3(3) . .
C9 C11 C12 N10 2.0(3) . .
C1 C11 C12 N10 -178.81(19) . .
C9 C11 C12 C4 -178.09(18) . .
C1 C11 C12 C4 1.1(3) . .
C11 C9 C13 C14 -4.4(3) . .
C15 C9 C13 C14 174.13(17) . .
C11 C9 C13 C8 175.68(17) . .
C15 C9 C13 C8 -5.8(3) . .
C7 C8 C13 C9 179.5(2) . .
C7 C8 C13 C14 -0.4(3) . .
C12 N10 C14 C5 -176.88(19) . .
C18 N10 C14 C5 4.5(3) . .
C12 N10 C14 C13 2.4(3) . .
C18 N10 C14 C13 -176.16(17) . .
C6 C5 C14 N10 177.67(19) . .
C6 C5 C14 C13 -1.6(3) . .
C9 C13 C14 N10 2.0(3) . .
C8 C13 C14 N10 -178.04(17) . .
C9 C13 C14 C5 -178.66(19) . .
C8 C13 C14 C5 1.3(3) . .
C13 C9 C15 O17 -88.2(2) . .
C11 C9 C15 O17 90.3(2) . .
C13 C9 C15 O16 92.5(2) . .
C11 C9 C15 O16 -89.0(2) . .
C23 S19 O20 F24 -102(21) 2_676 2_676
F25 S19 O20 F24 -97(4) 2_676 2_676
F26 S19 O20 F24 156(4) 2_676 2_676
O22 S19 O20 F24 143(4) . 2_676
O21 S19 O20 F24 -91(4) . 2_676
S19 S19 O20 F24 31(4) 2_676 2_676
C23 S19 O20 F24 33(4) . 2_676
F25 S19 O20 C23 5(20) 2_676 2_676
F26 S19 O20 C23 -103(20) 2_676 2_676
F24 S19 O20 C23 102(21) 2_676 2_676
O22 S19 O20 C23 -115(20) . 2_676
O21 S19 O20 C23 11(20) . 2_676
S19 S19 O20 C23 133(20) 2_676 2_676
C23 S19 O20 C23 135(20) . 2_676
C23 S19 O21 F25 -26(13) 2_676 2_676
F26 S19 O21 F25 76(5) 2_676 2_676
F24 S19 O21 F25 -47(5) 2_676 2_676
O20 S19 O21 F25 -33(5) . 2_676
O22 S19 O21 F25 89(5) . 2_676
S19 S19 O21 F25 -159(5) 2_676 2_676
C23 S19 O21 F25 -162(5) . 2_676
F25 S19 O21 C23 26(13) 2_676 2_676
F26 S19 O21 C23 102(12) 2_676 2_676
F24 S19 O21 C23 -21(12) 2_676 2_676
O20 S19 O21 C23 -7(12) . 2_676
O22 S19 O21 C23 115(12) . 2_676
S19 S19 O21 C23 -133(12) 2_676 2_676
C23 S19 O21 C23 -136(12) . 2_676
C23 S19 O22 F26 25(16) 2_676 2_676
F25 S19 O22 F26 -50(8) 2_676 2_676
F24 S19 O22 F26 72(7) 2_676 2_676
O20 S19 O22 F26 64(7) . 2_676
O21 S19 O22 F26 -63(8) . 2_676
S19 S19 O22 F26 -177(7) 2_676 2_676
C23 S19 O22 F26 -176(7) . 2_676
F25 S19 O22 C23 -75(15) 2_676 2_676
F26 S19 O22 C23 -25(16) 2_676 2_676
F24 S19 O22 C23 47(15) 2_676 2_676
O20 S19 O22 C23 39(15) . 2_676
O21 S19 O22 C23 -88(15) . 2_676
S19 S19 O22 C23 158(15) 2_676 2_676
C23 S19 O22 C23 159(14) . 2_676
C23 S19 C23 S19 0.00(4) 2_676 2_676
F25 S19 C23 S19 85(20) 2_676 2_676
F26 S19 C23 S19 -153(20) 2_676 2_676
F24 S19 C23 S19 -32(20) 2_676 2_676
O20 S19 C23 S19 -39(20) . 2_676
O22 S19 C23 S19 -152(20) . 2_676
O21 S19 C23 S19 89(20) . 2_676
C23 S19 C23 F25 92(20) 2_676 .
F25 S19 C23 F25 176.7(10) 2_676 .
F26 S19 C23 F25 -61.5(18) 2_676 .
F24 S19 C23 F25 59.9(16) 2_676 .
O20 S19 C23 F25 52.5(16) . .
O22 S19 C23 F25 -60.4(16) . .
O21 S19 C23 F25 -179.4(16) . .
S19 S19 C23 F25 92(20) 2_676 .
C23 S19 C23 F24 -146(21) 2_676 .
F25 S19 C23 F24 -61.6(17) 2_676 .
F26 S19 C23 F24 60.2(17) 2_676 .
F24 S19 C23 F24 -178.4(10) 2_676 .
O20 S19 C23 F24 174.2(16) . .
O22 S19 C23 F24 61.3(16) . .
O21 S19 C23 F24 -57.7(14) . .
S19 S19 C23 F24 -146(21) 2_676 .
C23 S19 C23 O20 -139(21) 2_676 2_676
F25 S19 C23 O20 -53.9(18) 2_676 2_676
F26 S19 C23 O20 68.0(19) 2_676 2_676
F24 S19 C23 O20 -170.6(18) 2_676 2_676
O20 S19 C23 O20 -178.0(11) . 2_676
O22 S19 C23 O20 69.1(18) . 2_676
O21 S19 C23 O20 -49.9(16) . 2_676
S19 S19 C23 O20 -139(21) 2_676 2_676
C23 S19 C23 F26 -25(19) 2_676 .
F25 S19 C23 F26 59.5(17) 2_676 .
F26 S19 C23 F26 -178.7(10) 2_676 .
F24 S19 C23 F26 -57.3(17) 2_676 .
O20 S19 C23 F26 -64.7(18) . .
O22 S19 C23 F26 -178(2) . .
O21 S19 C23 F26 63.4(17) . .
S19 S19 C23 F26 -25(19) 2_676 .
C23 S19 C23 O21 89(20) 2_676 2_676
F25 S19 C23 O21 173.3(14) 2_676 2_676
F26 S19 C23 O21 -64.9(15) 2_676 2_676
F24 S19 C23 O21 56.5(13) 2_676 2_676
O20 S19 C23 O21 49.1(13) . 2_676
O22 S19 C23 O21 -63.8(14) . 2_676
O21 S19 C23 O21 177.2(8) . 2_676
S19 S19 C23 O21 89(20) 2_676 2_676
C23 S19 C23 O22 -26(19) 2_676 2_676
F25 S19 C23 O22 58.2(15) 2_676 2_676
F26 S19 C23 O22 -180(2) 2_676 2_676
F24 S19 C23 O22 -58.5(14) 2_676 2_676
O20 S19 C23 O22 -65.9(16) . 2_676
O22 S19 C23 O22 -178.8(9) . 2_676
O21 S19 C23 O22 62.2(14) . 2_676
S19 S19 C23 O22 -26(19) 2_676 2_676
F25 S19 C23 C23 85(20) 2_676 2_676
F26 S19 C23 C23 -153(20) 2_676 2_676
F24 S19 C23 C23 -32(20) 2_676 2_676
O20 S19 C23 C23 -39(20) . 2_676
O22 S19 C23 C23 -152(20) . 2_676
O21 S19 C23 C23 89(20) . 2_676
S19 S19 C23 C23 0.0(3) 2_676 2_676
S19 C23 F24 O20 117(21) 2_676 2_676
F25 C23 F24 O20 -88(4) . 2_676
F26 C23 F24 O20 30(5) . 2_676
O21 C23 F24 O20 -97(4) 2_676 2_676
O22 C23 F24 O20 45(5) 2_676 2_676
S19 C23 F24 O20 149(4) . 2_676
C23 C23 F24 O20 148(4) 2_676 2_676
F25 C23 F24 S19 155(21) . 2_676
O20 C23 F24 S19 -117(21) 2_676 2_676
F26 C23 F24 S19 -87(20) . 2_676
O21 C23 F24 S19 146(21) 2_676 2_676
O22 C23 F24 S19 -72(20) 2_676 2_676
S19 C23 F24 S19 32(19) . 2_676
C23 C23 F24 S19 31(19) 2_676 2_676
S19 C23 F25 O21 29(15) 2_676 2_676
F24 C23 F25 O21 -133(5) . 2_676
O20 C23 F25 O21 -148(5) 2_676 2_676
F26 C23 F25 O21 103(5) . 2_676
O22 C23 F25 O21 92(5) 2_676 2_676
S19 C23 F25 O21 -17(5) . 2_676
C23 C23 F25 O21 -15(6) 2_676 2_676
F24 C23 F25 S19 -162(14) . 2_676
O20 C23 F25 S19 -177(14) 2_676 2_676
F26 C23 F25 S19 75(13) . 2_676
O21 C23 F25 S19 -29(15) 2_676 2_676
O22 C23 F25 S19 63(13) 2_676 2_676
S19 C23 F25 S19 -46(13) . 2_676
C23 C23 F25 S19 -44(12) 2_676 2_676
S19 C23 F26 O22 -23(15) 2_676 2_676
F25 C23 F26 O22 -128(7) . 2_676
F24 C23 F26 O22 109(7) . 2_676
O20 C23 F26 O22 116(7) 2_676 2_676
O21 C23 F26 O22 -117(7) 2_676 2_676
S19 C23 F26 O22 -5(8) . 2_676
C23 C23 F26 O22 -6(8) 2_676 2_676
F25 C23 F26 S19 -105(14) . 2_676
F24 C23 F26 S19 132(15) . 2_676
O20 C23 F26 S19 139(14) 2_676 2_676
O21 C23 F26 S19 -94(14) 2_676 2_676
O22 C23 F26 S19 23(15) 2_676 2_676
S19 C23 F26 S19 18(13) . 2_676
C23 C23 F26 S19 17(12) 2_676 2_676
